data_2007944
loop_
_publ_author_name
'Gerkin, Roger E.'

_publ_section_title
;
 Hydrogen-Bonded Trimers in 4,4'-Dimethylbiphenyl-2,2'-dicarboxylic
 Acid
;
_journal_issue 12
_journal_name_full 'Acta Crystallographica Section C'
_journal_page_first 1887
_journal_page_last 1889
_journal_paper_doi 10.1107/S0108270198009597
_journal_volume 54
_journal_year 1998
_chemical_formula_moiety 'C16 H14 O4 '
_chemical_formula_sum 'C16 H14 O4'
_chemical_formula_weight 270.28
_chemical_name_common '4,4'-dimethylbiphenyl-2,2'-dicarboxylic acid'
_chemical_name_systematic ' ?'
_space_group_IT_number 15
_symmetry_cell_setting monoclinic
_symmetry_space_group_name_Hall '-C 2yc'
_symmetry_space_group_name_H-M 'C 1 2/c 1'
_cell_angle_alpha 90
_cell_angle_beta 103.739(6)
_cell_angle_gamma 90
_cell_formula_units_Z 12
_cell_length_a 18.955(2)
_cell_length_b 12.1430(10)
_cell_length_c 18.773(2)
_cell_measurement_reflns_used 25
_cell_measurement_temperature 296
_cell_measurement_theta_max 17.2
_cell_measurement_theta_min 13.4
_cell_volume 4197.4(7)
_computing_cell_refinement 'MSC/AFC Diffractometer Control Software'
_computing_data_collection
;MSC/AFC Diffractometer Control Software (Molecular Structure Corporation,
 1988)
;
_computing_data_reduction 'TEXSAN (Molecular Structure Corporation, 1995)'
_computing_molecular_graphics 'ORTEPII (Johnson, 1976)'
_computing_publication_material 'TEXSAN, PLATON (Spek, 1990)'
_computing_structure_refinement TEXSAN
_computing_structure_solution 'SHELXS86 (Sheldrick, 1985)'
_diffrn_ambient_temperature 296
_diffrn_measurement_device_type AFC5S
_diffrn_measurement_method '\w scans '
_diffrn_radiation_monochromator graphite
_diffrn_radiation_source 'X-ray tube'
_diffrn_radiation_type MoK\a
_diffrn_radiation_wavelength 0.71073
_diffrn_reflns_av_R_equivalents 0.023
_diffrn_reflns_limit_h_max 24
_diffrn_reflns_limit_h_min 0
_diffrn_reflns_limit_k_max 15
_diffrn_reflns_limit_k_min 0
_diffrn_reflns_limit_l_max 23
_diffrn_reflns_limit_l_min -24
_diffrn_reflns_number 5234
_diffrn_reflns_theta_max 27.56
_diffrn_reflns_theta_min 2.0
_diffrn_standards_decay_% ' +-3.6% (average maximum relative intensity)'
_diffrn_standards_interval_count 150
_diffrn_standards_number 6
_exptl_absorpt_coefficient_mu 0.086
_exptl_absorpt_correction_type none
_exptl_crystal_colour colorless
_exptl_crystal_density_diffrn 1.283
_exptl_crystal_density_meas ?
_exptl_crystal_description 'cut rod'
_exptl_crystal_F_000 1704
_exptl_crystal_size_max 0.42
_exptl_crystal_size_mid 0.38
_exptl_crystal_size_min 0.31
_refine_diff_density_max 0.45
_refine_diff_density_min -0.39
_refine_ls_extinction_method none
_refine_ls_goodness_of_fit_obs 1.79
_refine_ls_hydrogen_treatment 'H atoms treated by a mixture of independent and constrained refinement'
_refine_ls_matrix_type full
_refine_ls_number_parameters 283
_refine_ls_number_reflns 4850
_refine_ls_R_factor_gt 0.057
_refine_ls_shift/su_max <0.01
_refine_ls_structure_factor_coef Fsqd
_refine_ls_weighting_details 'w = 1/\s^2^(F^2^)'
_refine_ls_weighting_scheme calc
_refine_ls_wR_factor_obs 0.094
_reflns_number_gt 2841
_reflns_number_total 4852
_reflns_threshold_expression 'I > 2.0\s(I)'
_cod_data_source_file fr1147.cif
_cod_data_source_block 1
_cod_depositor_comments
;
The following automatic conversions were performed:
'_symmetry_cell_setting' value 'Monoclinic' changed to 'monoclinic'
according to '/home/saulius/struct/CIF-dictionaries/cif_core.dic'
dictionary named 'cif_core.dic' version 2.4.1 from 2010-06-29.

Automatic conversion script
Id: cif_fix_enum 1527 2010-12-29 10:47:43Z saulius 

The following automatic conversions were performed:

'_atom_site_adp_type' tag value 'Uij' was replaced with 'Uani' value
30 times.

Automatic conversion script
Id: cif_fix_values 1646 2011-03-28 12:23:43Z adriana 

The following automatic conversions were performed:

'_symmetry_cell_setting' value 'Monoclinic' changed to 'monoclinic'
according to /home/saulius/struct/CIF-dictionaries/cif_core.dic
dictionary named 'cif_core.dic' version 2.4.1 from 2010-06-29.

Automatic conversion script
Id: cif_fix_values 1715 2011-07-08 13:25:40Z adriana 

The following automatic conversions were performed:

'_exptl_crystal_density_meas' value 'none' was changed to '?' - the
value is perceived as not measured.

Automatic conversion script
Id: cif_fix_values 3008 2015-01-20 13:52:24Z robertas 

The following automatic conversions were performed:

'_refine_ls_weighting_scheme' value '1/\s^2^(F^2^)' was changed to
'calc'. New tag '_refine_ls_weighting_details' was created. The value
of the new tag was set to 'w = 1/\s^2^(F^2^)'.

Automatic conversion script
Id: cif_fix_values 3143 2015-03-26 13:38:13Z robertas 
;
_cod_original_cell_volume 4197.3(6)
_cod_original_sg_symbol_H-M 'C 2/c'
_cod_database_code 2007944

loop_
_symmetry_equiv_pos_as_xyz
x,y,z
-x,y,1/2-z
-x,-y,-z
x,-y,1/2+z
1/2+x,1/2+y,+z
1/2-x,1/2+y,1/2-z
1/2-x,1/2-y,-z
1/2+x,1/2-y,1/2+z

loop_
_atom_site_label
_atom_site_fract_x
_atom_site_fract_y
_atom_site_fract_z
_atom_site_U_iso_or_equiv
_atom_site_adp_type
_atom_site_calc_flag
_atom_site_calc_attached_atom
O1 0.44296(9) 0.5026(2) 0.07370(10) 0.1031(8) Uani ? ?
O2 0.54743(8) 0.58670(10) 0.10380(9) 0.0686(6) Uani ? ?
O3 0.59256(8) 0.80560(10) 0.24031(8) 0.0596(5) Uani ? ?
O4 0.48546(8) 0.81750(10) 0.16021(8) 0.0548(5) Uani ? ?
O5 0.60392(8) 0.41210(10) 0.18939(10) 0.0652(6) Uani ? ?
O6 0.49379(8) 0.33960(10) 0.15895(8) 0.0591(5) Uani ? ?
C1 0.48290(10) 0.7743(2) 0.01190(10) 0.0405(6) Uani ? ?
C2 0.44750(10) 0.6763(2) 0.02210(10) 0.0399(6) Uani ? ?
C3 0.37470(10) 0.6615(2) -0.01360(10) 0.0473(7) Uani ? ?
C4 0.33470(10) 0.7406(2) -0.05880(10) 0.0484(7) Uani ? ?
C5 0.37010(10) 0.8371(2) -0.06810(10) 0.0554(7) Uani ? ?
C6 0.44250(10) 0.8530(2) -0.03420(10) 0.0508(7) Uani ? ?
C7 0.56120(10) 0.8025(2) 0.04250(10) 0.0413(6) Uani ? ?
C8 0.59320(10) 0.8284(2) 0.11580(10) 0.0394(6) Uani ? ?
C9 0.66430(10) 0.8666(2) 0.13570(10) 0.0458(6) Uani ? ?
C10 0.70620(10) 0.8787(2) 0.08500(10) 0.0527(7) Uani ? ?
C11 0.67520(10) 0.8491(2) 0.01340(10) 0.0602(8) Uani ? ?
C12 0.60430(10) 0.8122(2) -0.00760(10) 0.0552(7) Uani ? ?
C13 0.48320(10) 0.5851(2) 0.07010(10) 0.0459(7) Uani ? ?
C14 0.25610(10) 0.7210(2) -0.09670(10) 0.0689(9) Uani ? ?
C15 0.55240(10) 0.8165(2) 0.17370(10) 0.0421(6) Uani ? ?
C16 0.78300(10) 0.9234(2) 0.10670(10) 0.0757(9) Uani ? ?
C17 0.54066(9) 0.1623(2) 0.26050(10) 0.0365(6) Uani ? ?
C18 0.58700(10) 0.2367(2) 0.23750(10) 0.0361(6) Uani ? ?
C19 0.66170(10) 0.2188(2) 0.25630(10) 0.0470(7) Uani ? ?
C20 0.69250(10) 0.1280(2) 0.29640(10) 0.0526(7) Uani ? ?
C21 0.64650(10) 0.0569(2) 0.32040(10) 0.0588(8) Uani ? ?
C22 0.57220(10) 0.0735(2) 0.30300(10) 0.0510(7) Uani ? ?
C23 0.55860(10) 0.3345(2) 0.19230(10) 0.0410(6) Uani ? ?
C24 0.77350(10) 0.1058(2) 0.3130(2) 0.0842(10) Uani ? ?
H2 0.464(2) 0.435(3) 0.115(2) 0.170(10) Uiso ? ?
H3 0.3509 0.5922 -0.0062 0.0567 Uiso calc C3
H5 0.3434 0.8954 -0.0993 0.0664 Uiso calc C5
H6 0.4661 0.9219 -0.0429 0.0610 Uiso calc C6
H8 0.5610(10) 0.803(3) 0.281(2) 0.170(10) Uiso ? ?
H9 0.6854 0.8855 0.1871 0.0550 Uiso calc C9
H11 0.7041 0.8544 -0.0234 0.0723 Uiso calc C11
H12 0.5840 0.7923 -0.0589 0.0662 Uiso calc C12
H14A 0.2533 0.6772 -0.1411 0.0827 Uiso calc C14
H14B 0.2318 0.7919 -0.1100 0.0827 Uiso calc C14
H14C 0.2321 0.6813 -0.0636 0.0827 Uiso calc C14
H16A 0.7859 0.9919 0.0799 0.0908 Uiso calc C16
H16B 0.8167 0.8691 0.0947 0.0908 Uiso calc C16
H16C 0.7960 0.9381 0.1596 0.0908 Uiso calc C16
H18 0.581(2) 0.480(3) 0.151(2) 0.200(10) Uiso ? ?
H19 0.6935 0.2725 0.2405 0.0564 Uiso calc C19
H21 0.6668 -0.0068 0.3503 0.0706 Uiso calc C21
H22 0.5410 0.0214 0.3211 0.0613 Uiso calc C22
H24A 0.7960 0.1543 0.2830 0.1010 Uiso calc C24
H24B 0.7949 0.1200 0.3651 0.1010 Uiso calc C24
H24C 0.7819 0.0288 0.3017 0.1010 Uiso calc C24

loop_
_atom_site_aniso_label
_atom_site_aniso_U_11
_atom_site_aniso_U_22
_atom_site_aniso_U_33
_atom_site_aniso_U_12
_atom_site_aniso_U_13
_atom_site_aniso_U_23
O1 0.0640(10) 0.0770(10) 0.149(2) -0.0250(10) -0.0150(10) 0.0690(10)
O2 0.0480(10) 0.0510(10) 0.0980(10) -0.0039(9) -0.0008(9) 0.0248(10)
O3 0.0520(10) 0.0880(10) 0.0397(9) 0.0013(9) 0.0112(8) 0.0002(9)
O4 0.0454(9) 0.0760(10) 0.0464(9) 0.0033(9) 0.0167(8) -0.0024(9)
O5 0.0472(10) 0.0477(10) 0.0970(10) -0.0122(8) 0.0101(9) 0.0222(10)
O6 0.0432(9) 0.0550(10) 0.0720(10) -0.0083(8) -0.0009(8) 0.0250(9)
C1 0.0460(10) 0.0380(10) 0.0390(10) -0.0010(10) 0.0130(10) -0.0030(10)
C2 0.0420(10) 0.0380(10) 0.0410(10) 0.0000(10) 0.0140(10) 0.0020(10)
C3 0.0480(10) 0.0430(10) 0.0510(10) -0.0040(10) 0.0130(10) 0.0040(10)
C4 0.0450(10) 0.0520(10) 0.0470(10) 0.0030(10) 0.0090(10) -0.0020(10)
C5 0.062(2) 0.0450(10) 0.0530(10) 0.0130(10) 0.0030(10) 0.0030(10)
C6 0.062(2) 0.0360(10) 0.0520(10) -0.0040(10) 0.0090(10) 0.0020(10)
C7 0.0470(10) 0.0330(10) 0.0460(10) -0.0020(10) 0.0150(10) 0.0030(10)
C8 0.0450(10) 0.0310(10) 0.0430(10) 0.0000(10) 0.0140(10) 0.0027(10)
C9 0.0470(10) 0.0420(10) 0.0480(10) -0.0030(10) 0.0110(10) 0.0030(10)
C10 0.0450(10) 0.0490(10) 0.065(2) -0.0050(10) 0.0150(10) 0.0120(10)
C11 0.057(2) 0.073(2) 0.057(2) -0.0070(10) 0.0250(10) 0.0090(10)
C12 0.058(2) 0.064(2) 0.0450(10) -0.0090(10) 0.0170(10) 0.0000(10)
C13 0.0450(10) 0.0410(10) 0.0530(10) -0.0050(10) 0.0140(10) 0.0070(10)
C14 0.055(2) 0.076(2) 0.070(2) 0.0030(10) 0.0040(10) 0.000(2)
C15 0.0480(10) 0.0350(10) 0.0440(10) 0.0010(10) 0.0130(10) -0.0030(10)
C16 0.056(2) 0.085(2) 0.087(2) -0.018(2) 0.0190(10) 0.016(2)
C17 0.0370(10) 0.0280(10) 0.0450(10) 0.0005(9) 0.0101(10) -0.0049(10)
C18 0.0360(10) 0.0300(10) 0.0430(10) -0.0004(9) 0.0092(10) -0.0044(9)
C19 0.0370(10) 0.0420(10) 0.0630(10) -0.0040(10) 0.0140(10) -0.0080(10)
C20 0.0370(10) 0.0410(10) 0.076(2) 0.0050(10) 0.0060(10) -0.0120(10)
C21 0.0510(10) 0.0360(10) 0.083(2) 0.0110(10) 0.0030(10) 0.0040(10)
C22 0.0490(10) 0.0310(10) 0.072(2) 0.0030(10) 0.0130(10) 0.0070(10)
C23 0.0410(10) 0.0400(10) 0.0460(10) -0.0050(10) 0.0160(10) -0.0010(10)
C24 0.0400(10) 0.058(2) 0.146(3) 0.0110(10) 0.006(2) -0.006(2)

loop_
_atom_type_symbol
_atom_type_scat_dispersion_real
_atom_type_scat_dispersion_imag
_atom_type_scat_source
H 0 0 'Stewart et al. (1965)'
C .003 .002 'Creagh & McAuley (1992)'
O .011 .006 'Creagh & McAuley (1992)'

loop_
_geom_angle_atom_site_label_1
_geom_angle_atom_site_label_2
_geom_angle_atom_site_label_3
_geom_angle_site_symmetry_1
_geom_angle
_geom_angle_publ_flag
C13 O1 H2 ? 119.0(10) no
C15 O3 H8 ? 112.0(10) no
C23 O5 H18 ? 114.0(10) no
C2 C1 C6 ? 117.2(2) no
C2 C1 C7 ? 127.2(2) no
C6 C1 C7 ? 115.5(2) no
C1 C2 C3 ? 119.7(2) no
C1 C2 C13 ? 123.4(2) yes
C3 C2 C13 ? 116.9(2) yes
C2 C3 C4 ? 122.8(2) no
C2 C3 H3 ? 118.6 no
C4 C3 H3 ? 118.6 no
C3 C4 C5 ? 117.0(2) no
C3 C4 C14 ? 121.1(2) no
C5 C4 C14 ? 121.9(2) no
C4 C5 C6 ? 121.3(2) no
C4 C5 H5 ? 119.4 no
C6 C5 H5 ? 119.4 no
C1 C6 C5 ? 122.0(2) no
C1 C6 H6 ? 119.0 no
C5 C6 H6 ? 119.0 no
C1 C7 C8 ? 125.8(2) no
C1 C7 C12 ? 116.7(2) no
C8 C7 C12 ? 117.3(2) no
C7 C8 C9 ? 120.3(2) no
C7 C8 C15 ? 121.2(2) yes
C9 C8 C15 ? 118.4(2) yes
C8 C9 C10 ? 121.8(2) no
C8 C9 H9 ? 119.1 no
C10 C9 H9 ? 119.1 no
C9 C10 C11 ? 117.5(2) no
C9 C10 C16 ? 121.6(2) no
C11 C10 C16 ? 120.9(2) no
C10 C11 C12 ? 121.4(2) no
C10 C11 H11 ? 119.3 no
C12 C11 H11 ? 119.3 no
C7 C12 C11 ? 121.6(2) no
C7 C12 H12 ? 119.2 no
C11 C12 H12 ? 119.2 no
O1 C13 O2 ? 121.2(2) yes
O1 C13 C2 ? 115.2(2) yes
O2 C13 C2 ? 123.5(2) yes
C4 C14 H14A ? 109.5 no
C4 C14 H14B ? 109.5 no
C4 C14 H14C ? 109.5 no
H14A C14 H14B ? 109.5 no
H14A C14 H14C ? 109.4 no
H14B C14 H14C ? 109.4 no
O3 C15 O4 ? 122.3(2) yes
O3 C15 C8 ? 115.1(2) yes
O4 C15 C8 ? 122.6(2) yes
C10 C16 H16C ? 109.5 no
C10 C16 H16A ? 109.5 no
C10 C16 H16B ? 109.5 no
H16C C16 H16A ? 109.4 no
H16C C16 H16B ? 109.5 no
H16A C16 H16B ? 109.5 no
C17 C17 C18 2_655 127.0(2) no
C17 C17 C22 2_655 115.2(2) no
C18 C17 C22 ? 117.6(2) no
C17 C18 C19 ? 119.8(2) no
C17 C18 C23 ? 121.7(2) yes
C19 C18 C23 ? 118.5(2) yes
C18 C19 C20 ? 122.3(2) no
C18 C19 H19 ? 118.8 no
C20 C19 H19 ? 118.9 no
C19 C20 C21 ? 117.3(2) no
C19 C20 C24 ? 122.0(2) no
C21 C20 C24 ? 120.7(2) no
C20 C21 C22 ? 121.4(2) no
C20 C21 H21 ? 119.3 no
C22 C21 H21 ? 119.3 no
C17 C22 C21 ? 121.5(2) no
C17 C22 H22 ? 119.2 no
C21 C22 H22 ? 119.2 no
O5 C23 O6 ? 122.2(2) yes
O5 C23 C18 ? 117.2(2) yes
O6 C23 C18 ? 120.6(2) yes
C20 C24 H24C ? 109.5 no
C20 C24 H24A ? 109.5 no
C20 C24 H24B ? 109.5 no
H24C C24 H24A ? 109.5 no
H24C C24 H24B ? 109.4 no
H24A C24 H24B ? 109.4 no

loop_
_geom_bond_atom_site_label_1
_geom_bond_atom_site_label_2
_geom_bond_site_symmetry_1
_geom_bond_site_symmetry_2
_geom_bond_distance
_geom_bond_publ_flag
O1 C13 ? ? 1.270(2) yes
O1 H2 ? ? 1.13(3) no
O2 C13 ? ? 1.232(2) yes
O3 C15 ? ? 1.308(2) yes
O3 H8 ? ? 1.08(3) no
O4 C15 ? ? 1.233(2) yes
O5 C23 ? ? 1.284(2) yes
O5 H18 ? ? 1.12(4) no
O6 C23 ? ? 1.241(2) yes
C1 C2 ? ? 1.403(3) no
C1 C6 ? ? 1.391(3) no
C1 C7 ? ? 1.498(3) yes
C2 C3 ? ? 1.393(3) no
C2 C13 ? ? 1.486(3) no
C3 C4 ? ? 1.383(3) no
C3 H3 ? ? 0.980 no
C4 C5 ? ? 1.382(3) no
C4 C14 ? ? 1.510(3) no
C5 C6 ? ? 1.383(3) no
C5 H5 ? ? 0.980 no
C6 H6 ? ? 0.980 no
C7 C8 ? ? 1.401(3) no
C7 C12 ? ? 1.389(3) no
C8 C9 ? ? 1.391(3) no
C8 C15 ? ? 1.484(3) no
C9 C10 ? ? 1.385(3) no
C9 H9 ? ? 0.980 no
C10 C11 ? ? 1.381(3) no
C10 C16 ? ? 1.515(3) no
C11 C12 ? ? 1.382(3) no
C11 H11 ? ? 0.980 no
C12 H12 ? ? 0.980 no
C14 H14A ? ? 0.980 no
C14 H14B ? ? 0.980 no
C14 H14C ? ? 0.980 no
C16 H16C ? ? 0.980 no
C16 H16A ? ? 0.980 no
C16 H16B ? ? 0.980 no
C17 C17 ? 2_655 1.498(3) yes
C17 C18 ? ? 1.396(2) no
C17 C22 ? ? 1.390(3) no
C18 C19 ? ? 1.393(3) no
C18 C23 ? ? 1.484(3) no
C19 C20 ? ? 1.384(3) no
C19 H19 ? ? 0.980 no
C20 C21 ? ? 1.378(3) no
C20 C24 ? ? 1.515(3) no
C21 C22 ? ? 1.383(3) no
C21 H21 ? ? 0.980 no
C22 H22 ? ? 0.980 no
C24 H24C ? ? 0.980 no
C24 H24A ? ? 0.980 no
C24 H24B ? ? 0.980 no

loop_
_geom_hbond_atom_site_label_D
_geom_hbond_atom_site_label_H
_geom_hbond_atom_site_label_A
_geom_hbond_site_symmetry_A
_geom_hbond_distance_DH
_geom_hbond_distance_HA
_geom_hbond_distance_DA
_geom_hbond_angle_DHA
_geom_hbond_publ_flag
O1 H2 O6 ? 1.13(3) 1.45(3) 2.584(2) 173(3) yes
O3 H8 O4 2_655 1.08(3) 1.57(3) 2.647(2) 172(3) yes
O5 H18 O2 ? 1.12(4) 1.61(4) 2.722(2) 173(3) yes
